data_4514145
loop_
_publ_author_name
'Patil, Pravin'
'Kurpiewska, Katarzyna'
'Kalinowska-T\/lu\'scik, Justyna'
'D\"omling, Alexander'

_publ_section_title
;
 Ammonia-Promoted One-Pot Tetrazolopiperidinone Synthesis by Ugi Reaction.
;
_journal_issue 5
_journal_name_full 'ACS combinatorial science'
_journal_page_first 343
_journal_page_last 350
_journal_paper_doi 10.1021/acscombsci.7b00033
_journal_volume 19
_journal_year 2017
_chemical_formula_moiety 'C13 H20 N6 O3'
_chemical_formula_sum 'C13 H20 N6 O3'
_chemical_formula_weight 308.35
_chemical_name_systematic
;
 ?
;
_space_group_IT_number 2
_symmetry_cell_setting triclinic
_symmetry_space_group_name_Hall '-P 1'
_symmetry_space_group_name_H-M 'P -1'
_atom_sites_solution_hydrogens geom
_atom_sites_solution_primary direct
_atom_sites_solution_secondary difmap
_audit_creation_date 2016-05-25T09:31:26-00:00
_audit_creation_method 'WinGX routine CIF_UPDATE'
_cell_angle_alpha 85.090(2)
_cell_angle_beta 61.986(3)
_cell_angle_gamma 89.869(2)
_cell_formula_units_Z 8
_cell_length_a 14.5469(5)
_cell_length_b 15.1175(4)
_cell_length_c 15.4719(4)
_cell_measurement_reflns_used 20137
_cell_measurement_temperature 114(2)
_cell_measurement_theta_max 28.5960
_cell_measurement_theta_min 2.9599
_cell_volume 2990.01(17)
_computing_cell_refinement
;
        CrysAlisPro, Agilent Technologies,
        Version 1.171.36.20 (release 27-06-2012 CrysAlis171 .NET)
        (compiled Jul 11 2012,15:38:31)
;
_computing_data_collection
;
        CrysAlisPro, Agilent Technologies,
        Version 1.171.36.20 (release 27-06-2012 CrysAlis171 .NET)
        (compiled Jul 11 2012,15:38:31)
;
_computing_data_reduction
;
        CrysAlisPro, Agilent Technologies,
        Version 1.171.36.20 (release 27-06-2012 CrysAlis171 .NET)
        (compiled Jul 11 2012,15:38:31)
;
_computing_structure_refinement 'SHELXL-2014/6 (Sheldrick, 2014)'
_diffrn_ambient_temperature 114(2)
_diffrn_detector_area_resol_mean 10.3756
_diffrn_measured_fraction_theta_full 0.9985
_diffrn_measured_fraction_theta_max 0.9853
_diffrn_measurement_device_type 'SuperNova, Dual, Cu at zero, Atlas'
_diffrn_radiation_monochromator mirror
_diffrn_radiation_source 'SuperNova (Mo) X-ray Source'
_diffrn_radiation_type 'Mo K\a'
_diffrn_radiation_wavelength 0.7107
_diffrn_reflns_av_R_equivalents 0.0399
_diffrn_reflns_av_sigmaI/netI 0.0628
_diffrn_reflns_limit_h_max 19
_diffrn_reflns_limit_h_min -19
_diffrn_reflns_limit_k_max 20
_diffrn_reflns_limit_k_min -20
_diffrn_reflns_limit_l_max 19
_diffrn_reflns_limit_l_min -20
_diffrn_reflns_number 85231
_diffrn_reflns_theta_full 26.3154
_diffrn_reflns_theta_max 28.5960
_diffrn_reflns_theta_min 2.9599
_exptl_absorpt_coefficient_mu 0.101
_exptl_absorpt_correction_T_max 1.00000
_exptl_absorpt_correction_T_min 0.83785
_exptl_absorpt_correction_type multi-scan
_exptl_absorpt_process_details
;
CrysAlisPro, Agilent Technologies,
Version 1.171.36.20 (release 27-06-2012 CrysAlis171 .NET)
(compiled Jul 11 2012,15:38:31)
Empirical absorption correction using spherical harmonics,
 implemented in SCALE3 ABSPACK scaling algorithm.
;
_exptl_crystal_colour white
_exptl_crystal_density_diffrn 1.37
_exptl_crystal_density_method 'not measured'
_exptl_crystal_description block
_exptl_crystal_F_000 1312
_exptl_crystal_size_max 0.4
_exptl_crystal_size_mid 0.4
_exptl_crystal_size_min 0.2
_refine_diff_density_max 0.557
_refine_diff_density_min -0.378
_refine_diff_density_rms 0.094
_refine_ls_extinction_coef 0.00060(7)
_refine_ls_extinction_expression Fc^*^=kFc[1+0.001xFc^2^\l^3^/sin(2\q)]^-1/4^
_refine_ls_extinction_method SHELXL
_refine_ls_goodness_of_fit_ref 1.165
_refine_ls_hydrogen_treatment mixed
_refine_ls_matrix_type full
_refine_ls_number_parameters 822
_refine_ls_number_reflns 13813
_refine_ls_number_restraints 0
_refine_ls_restrained_S_all 1.165
_refine_ls_R_factor_all 0.1075
_refine_ls_R_factor_gt 0.0984
_refine_ls_shift/su_max 0
_refine_ls_shift/su_mean 0
_refine_ls_structure_factor_coef Fsqd
_refine_ls_weighting_scheme calc
_refine_ls_wR_factor_gt 0.235
_refine_ls_wR_factor_ref 0.2388
_reflns_number_gt 11965
_reflns_number_total 15294
_reflns_threshold_expression >2sigma(I)
_cod_data_source_file co7b00033_si_004.cif
_cod_data_source_block php629_czar_1
_cod_original_cell_volume 2990.01(15)
_cod_database_code 4514145
_reflns_odcompleteness_completeness 99.85
_reflns_odcompleteness_theta 26.32
_cell_oxdiff_length_a 14.5469(5)
_cell_oxdiff_length_b 15.1175(4)
_cell_oxdiff_length_c 15.4719(4)
_cell_oxdiff_angle_alpha 85.090(2)
_cell_oxdiff_angle_beta 61.986(3)
_cell_oxdiff_angle_gamma 89.869(2)
_cell_oxdiff_volume 2989.99(15)
_cell_oxdiff_measurement_reflns_used 19486

loop_
_symmetry_equiv_pos_as_xyz
'x, y, z'
'-x, -y, -z'

loop_
_atom_site_label
_atom_site_type_symbol
_atom_site_fract_x
_atom_site_fract_y
_atom_site_fract_z
_atom_site_U_iso_or_equiv
_atom_site_adp_type
_atom_site_occupancy
_atom_site_calc_flag
_atom_site_refinement_flags
O3 O 0.5321(2) 0.5188(2) 0.1057(2) 0.0228(7) Uani 1 d .
O25 O 0.9962(2) 0.5193(2) 0.1255(2) 0.0254(7) Uani 1 d .
O43 O 0.6866(3) 0.3146(2) 0.6484(2) 0.0251(7) Uani 1 d .
O27 O 1.0130(3) 0.3737(2) 0.0967(3) 0.0295(8) Uani 1 d .
O47 O 0.8772(3) 1.0084(2) -0.3771(2) 0.0257(7) Uani 1 d .
O5 O 0.5542(3) 0.3721(2) 0.0879(3) 0.0278(7) Uani 1 d .
O49 O 0.8884(3) 0.8604(2) -0.3952(3) 0.0296(8) Uani 1 d .
O21 O 0.1457(3) 0.3182(3) 0.6452(3) 0.0327(8) Uani 1 d .
O87 O 0.7880(3) 0.1796(3) -0.1499(3) 0.0371(9) Uani 1 d .
N22 N 0.2257(3) 0.3530(3) 0.4814(3) 0.0196(7) Uani 1 d .
N66 N 0.7794(3) 0.8558(3) -0.0107(3) 0.0188(7) Uani 1 d .
N72 N 0.5714(3) 0.0759(2) 0.3193(3) 0.0203(8) Uani 1 d .
N28 N 0.8517(3) 0.4294(3) 0.1884(3) 0.0224(8) Uani 1 d .
N81 N 0.4152(3) 0.1462(3) 0.0460(3) 0.0255(9) Uani 1 d .
N6 N 0.3912(3) 0.4239(2) 0.1768(3) 0.0200(7) Uani 1 d .
N44 N 0.7348(3) 0.3544(3) 0.4892(3) 0.0201(8) Uani 1 d .
N50 N 0.9624(3) 0.9253(2) -0.3122(3) 0.0201(8) Uani 1 d .
N79 N 0.4242(3) 0.1161(2) 0.1829(3) 0.0217(8) Uani 1 d .
N38 N 0.5379(3) 0.3504(2) 0.5206(3) 0.0212(8) Uani 1 d .
N60 N 0.9452(3) 0.8530(2) 0.0209(3) 0.0200(8) Uani 1 d .
N35 N 0.5662(3) 0.3956(3) 0.3725(3) 0.0266(9) Uani 1 d .
N13 N 0.1080(3) 0.3834(3) 0.3156(3) 0.0219(8) Uani 1 d .
N16 N 0.0448(3) 0.3481(2) 0.4741(3) 0.0210(8) Uani 1 d .
N36 N 0.4617(3) 0.3824(3) 0.4356(3) 0.0313(10) Uani 1 d .
N82 N 0.5163(3) 0.1501(2) 0.0253(3) 0.0209(8) Uani 1 d .
N58 N 1.1061(3) 0.8877(3) -0.0638(3) 0.0324(10) Uani 1 d .
N88 N 0.7072(3) 0.1453(3) 0.0150(3) 0.0217(8) Uani 1 d .
N59 N 1.0355(3) 0.8599(3) 0.0256(3) 0.0282(9) Uani 1 d .
N15 N -0.0376(3) 0.3510(3) 0.4548(3) 0.0278(9) Uani 1 d .
N80 N 0.3602(3) 0.1264(3) 0.1412(3) 0.0249(8) Uani 1 d .
N14 N 0.0015(3) 0.3712(3) 0.3594(3) 0.0255(8) Uani 1 d .
N57 N 1.0637(3) 0.8993(3) -0.1264(3) 0.0289(9) Uani 1 d .
N37 N 0.4435(3) 0.3566(3) 0.5246(3) 0.0299(9) Uani 1 d .
C26 C 0.9585(4) 0.4353(3) 0.1350(3) 0.0214(9) Uani 1 d .
C34 C 0.6114(3) 0.3742(3) 0.4284(3) 0.0189(8) Uani 1 d .
C33 C 0.7255(3) 0.3778(3) 0.3996(3) 0.0146(8) Uani 1 d .
C64 C 0.7578(3) 0.8312(3) 0.0830(3) 0.0159(8) Uani 1 d .
C42 C 0.6633(3) 0.3299(3) 0.5825(3) 0.0183(8) Uani 1 d .
C48 C 0.9072(4) 0.9259(3) -0.3629(3) 0.0218(9) Uani 1 d .
C75 C 0.5593(3) 0.0079(3) 0.2631(3) 0.0191(8) Uani 1 d .
H75A H 0.4877 0.0043 0.2751 0.023 Uiso 1 calc R
H75B H 0.5756 -0.0496 0.2844 0.023 Uiso 1 calc R
C56 C 0.9631(3) 0.8775(3) -0.0705(3) 0.0190(8) Uani 1 d .
C8 C 0.2873(3) 0.4689(3) 0.3432(3) 0.0169(8) Uani 1 d .
H8A H 0.2366 0.5112 0.3799 0.02 Uiso 1 calc R
H8B H 0.3462 0.475 0.3558 0.02 Uiso 1 calc R
C61 C 0.8477(3) 0.8197(3) 0.1079(3) 0.0175(8) Uani 1 d .
C54 C 0.8714(3) 0.9724(3) -0.1450(3) 0.0163(8) Uani 1 d .
H54A H 0.8042 0.9764 -0.1437 0.02 Uiso 1 calc R
H54B H 0.875 1.016 -0.104 0.02 Uiso 1 calc R
C12 C 0.1311(3) 0.3682(3) 0.3892(3) 0.0187(8) Uani 1 d .
C32 C 0.7851(3) 0.3105(3) 0.3247(3) 0.0170(8) Uani 1 d .
H32A H 0.8525 0.3023 0.3219 0.02 Uiso 1 calc R
H32B H 0.7467 0.2536 0.3472 0.02 Uiso 1 calc R
C78 C 0.5206(3) 0.1314(3) 0.1089(3) 0.0178(8) Uani 1 d .
C73 C 0.5541(4) 0.1663(3) 0.2902(3) 0.0212(9) Uani 1 d .
H73A H 0.5654 0.2073 0.3295 0.025 Uiso 1 calc R
H73B H 0.4825 0.1701 0.3024 0.025 Uiso 1 calc R
C30 C 0.7737(3) 0.4729(3) 0.3577(3) 0.0161(8) Uani 1 d .
H30A H 0.7273 0.5152 0.3995 0.019 Uiso 1 calc R
H30B H 0.8392 0.4782 0.3595 0.019 Uiso 1 calc R
C77 C 0.6207(3) 0.1255(3) 0.1146(3) 0.0150(8) Uani 1 d .
C74 C 0.6275(3) 0.1926(3) 0.1814(3) 0.0172(8) Uani 1 d .
H74A H 0.6985 0.1967 0.1712 0.021 Uiso 1 calc R
H74B H 0.6105 0.2508 0.1628 0.021 Uiso 1 calc R
C4 C 0.4970(3) 0.4330(3) 0.1223(3) 0.0199(9) Uani 1 d .
C52 C 0.8967(3) 0.8087(3) -0.1739(3) 0.0185(8) Uani 1 d .
H52A H 0.9142 0.7531 -0.1502 0.022 Uiso 1 calc R
H52B H 0.8327 0.7983 -0.1772 0.022 Uiso 1 calc R
C11 C 0.2375(3) 0.3735(3) 0.3816(3) 0.0141(8) Uani 1 d .
C7 C 0.3244(3) 0.4926(3) 0.2333(3) 0.0193(8) Uani 1 d .
H7A H 0.2647 0.4977 0.2215 0.023 Uiso 1 calc R
H7B H 0.3629 0.5494 0.2123 0.023 Uiso 1 calc R
C63 C 0.8551(4) 0.7205(3) 0.1324(4) 0.0257(10) Uani 1 d .
H63A H 0.8726 0.6897 0.0753 0.039 Uiso 1 calc R
H63B H 0.7892 0.6973 0.1848 0.039 Uiso 1 calc R
H63C H 0.908 0.7124 0.1525 0.039 Uiso 1 calc R
C20 C 0.1401(3) 0.3324(3) 0.5690(3) 0.0214(9) Uani 1 d .
C76 C 0.6315(3) 0.0301(3) 0.1535(3) 0.0175(8) Uani 1 d .
H76A H 0.6168 -0.0122 0.1174 0.021 Uiso 1 calc R
H76B H 0.703 0.0234 0.1407 0.021 Uiso 1 calc R
C55 C 0.8785(3) 0.8782(3) -0.1004(3) 0.0159(8) Uani 1 d .
C17 C 0.0318(3) 0.3274(3) 0.5742(3) 0.0221(9) Uani 1 d .
C9 C 0.3435(4) 0.3343(3) 0.2055(3) 0.0214(9) Uani 1 d .
H9A H 0.393 0.293 0.165 0.026 Uiso 1 calc R
H9B H 0.2833 0.3322 0.1943 0.026 Uiso 1 calc R
C39 C 0.5481(3) 0.3179(3) 0.6082(3) 0.0189(8) Uani 1 d .
C1 C 0.6722(4) 0.6278(3) 0.0272(4) 0.0294(11) Uani 1 d .
H1A H 0.6365 0.6566 -0.0054 0.044 Uiso 1 calc R
H1B H 0.7461 0.637 -0.0137 0.044 Uiso 1 calc R
H1C H 0.6519 0.6523 0.0886 0.044 Uiso 1 calc R
C29 C 0.7933(3) 0.4970(3) 0.2521(3) 0.0203(9) Uani 1 d .
H29A H 0.7271 0.5031 0.2517 0.024 Uiso 1 calc R
H29B H 0.8319 0.5537 0.227 0.024 Uiso 1 calc R
C51 C 0.9838(4) 0.8385(3) -0.2769(3) 0.0219(9) Uani 1 d .
H51A H 1.0497 0.8424 -0.2755 0.026 Uiso 1 calc R
H51B H 0.9894 0.7949 -0.3215 0.026 Uiso 1 calc R
C10 C 0.3096(3) 0.3059(3) 0.3136(3) 0.0193(8) Uani 1 d .
H10A H 0.3709 0.3002 0.323 0.023 Uiso 1 calc R
H10B H 0.2732 0.2482 0.3317 0.023 Uiso 1 calc R
C40 C 0.4808(4) 0.3713(3) 0.6936(4) 0.0262(10) Uani 1 d .
H40A H 0.5004 0.4333 0.6748 0.039 Uiso 1 calc R
H40B H 0.4908 0.3523 0.7494 0.039 Uiso 1 calc R
H40C H 0.4088 0.3619 0.7106 0.039 Uiso 1 calc R
C19 C -0.0157(4) 0.2333(4) 0.6138(4) 0.0352(12) Uani 1 d .
H19A H -0.0839 0.2297 0.6186 0.053 Uiso 1 calc R
H19B H -0.0209 0.2191 0.6777 0.053 Uiso 1 calc R
H19C H 0.0279 0.1918 0.5699 0.053 Uiso 1 calc R
C83 C 0.6020(4) 0.1728(3) -0.0741(3) 0.0220(9) Uani 1 d .
C86 C 0.7068(4) 0.1660(3) -0.0718(3) 0.0227(9) Uani 1 d .
C41 C 0.5183(4) 0.2190(3) 0.6312(3) 0.0248(10) Uani 1 d .
H41A H 0.4471 0.2099 0.6457 0.037 Uiso 1 calc R
H41B H 0.5265 0.1966 0.6871 0.037 Uiso 1 calc R
H41C H 0.5626 0.1882 0.5755 0.037 Uiso 1 calc R
C45 C 0.8061(4) 1.1117(3) -0.4536(4) 0.0303(11) Uani 1 d .
H45A H 0.7689 1.1378 -0.3925 0.045 Uiso 1 calc R
H45B H 0.7671 1.1173 -0.4894 0.045 Uiso 1 calc R
H45C H 0.8731 1.1418 -0.4919 0.045 Uiso 1 calc R
C24 C 1.1088(4) 0.5322(4) 0.0692(4) 0.0309(11) Uani 1 d .
H24A H 1.1341 0.5066 0.0071 0.037 Uiso 1 calc R
H24B H 1.1417 0.5035 0.1055 0.037 Uiso 1 calc R
C23 C 1.1341(4) 0.6309(4) 0.0515(4) 0.0384(13) Uani 1 d .
H23A H 1.1049 0.658 0.0121 0.058 Uiso 1 calc R
H23B H 1.2084 0.6415 0.0178 0.058 Uiso 1 calc R
H23C H 1.1052 0.6561 0.1134 0.058 Uiso 1 calc R
C62 C 0.8275(4) 0.8728(3) 0.1952(4) 0.0280(10) Uani 1 d .
H62A H 0.8811 0.8622 0.214 0.042 Uiso 1 calc R
H62B H 0.7609 0.8543 0.2497 0.042 Uiso 1 calc R
H62C H 0.8281 0.935 0.1763 0.042 Uiso 1 calc R
C2 C 0.6443(4) 0.5307(3) 0.0462(4) 0.0294(11) Uani 1 d .
H2A H 0.6667 0.5049 -0.0155 0.035 Uiso 1 calc R
H2B H 0.6787 0.5012 0.0806 0.035 Uiso 1 calc R
C84 C 0.5992(5) 0.1082(4) -0.1436(4) 0.0392(13) Uani 1 d .
H84A H 0.5979 0.0483 -0.1167 0.059 Uiso 1 calc R
H84B H 0.66 0.1189 -0.2065 0.059 Uiso 1 calc R
H84C H 0.5378 0.1167 -0.1512 0.059 Uiso 1 calc R
C31 C 0.8010(4) 0.3401(3) 0.2216(3) 0.0228(9) Uani 1 d .
H31A H 0.8439 0.2983 0.1763 0.027 Uiso 1 calc R
H31B H 0.7341 0.3405 0.222 0.027 Uiso 1 calc R
C85 C 0.5937(5) 0.2692(3) -0.1105(4) 0.0349(12) Uani 1 d .
H85A H 0.5295 0.2745 -0.1136 0.052 Uiso 1 calc R
H85B H 0.6513 0.2843 -0.1747 0.052 Uiso 1 calc R
H85C H 0.5951 0.3088 -0.0658 0.052 Uiso 1 calc R
C46 C 0.8202(4) 1.0147(3) -0.4329(4) 0.0308(11) Uani 1 d .
H46A H 0.7528 0.9834 -0.3956 0.037 Uiso 1 calc R
H46B H 0.8586 0.988 -0.4942 0.037 Uiso 1 calc R
C18 C -0.0355(4) 0.3974(4) 0.6389(4) 0.0396(13) Uani 1 d .
H18A H -0.0021 0.4552 0.6121 0.059 Uiso 1 calc R
H18B H -0.0441 0.385 0.7043 0.059 Uiso 1 calc R
H18C H -0.1025 0.396 0.6411 0.059 Uiso 1 calc R
C53 C 0.9576(3) 0.9957(3) -0.2510(3) 0.0197(8) Uani 1 d .
H53A H 0.9435 1.0515 -0.2775 0.024 Uiso 1 calc R
H53B H 1.0241 1.0027 -0.2516 0.024 Uiso 1 calc R
O65 O 0.6687(2) 0.8157(2) 0.1487(2) 0.0222(7) Uani 1 d .
C70 C 0.6157(3) 0.0631(3) 0.3791(3) 0.0187(8) Uani 1 d .
C67 C 0.6821(5) -0.1429(3) 0.4738(4) 0.0366(13) Uani 1 d .
H67A H 0.6119 -0.1675 0.5088 0.055 Uiso 1 calc R
H67B H 0.7173 -0.1566 0.5122 0.055 Uiso 1 calc R
H67C H 0.7182 -0.1678 0.412 0.055 Uiso 1 calc R
C68 C 0.6804(4) -0.0431(3) 0.4557(4) 0.0284(10) Uani 1 d .
H68A H 0.6418 -0.0175 0.5177 0.034 Uiso 1 calc R
H68B H 0.7509 -0.0173 0.4231 0.034 Uiso 1 calc R
O71 O 0.6370(3) 0.1211(2) 0.4166(2) 0.0266(7) Uani 1 d .
O69 O 0.6308(3) -0.0250(2) 0.3944(2) 0.0229(7) Uani 1 d .
H66 H 0.725(5) 0.864(4) -0.018(4) 0.030(15) Uiso 1 d .
H22 H 0.294(4) 0.353(4) 0.474(4) 0.026(14) Uiso 1 d .
H88 H 0.762(5) 0.143(4) 0.011(4) 0.028(15) Uiso 1 d .
H44 H 0.791(5) 0.350(4) 0.487(5) 0.036(17) Uiso 1 d .

loop_
_atom_site_aniso_label
_atom_site_aniso_U_11
_atom_site_aniso_U_22
_atom_site_aniso_U_33
_atom_site_aniso_U_23
_atom_site_aniso_U_13
_atom_site_aniso_U_12
O3 0.0165(15) 0.0169(15) 0.0265(17) -0.0021(12) -0.0031(13) 0.0006(12)
O25 0.0152(15) 0.0257(17) 0.0264(17) 0.0026(13) -0.0033(13) 0.0025(12)
O43 0.0294(17) 0.0281(17) 0.0189(16) 0.0000(13) -0.0125(14) -0.0004(14)
O27 0.0302(18) 0.0305(19) 0.0264(18) -0.0082(14) -0.0113(15) 0.0103(15)
O47 0.0334(18) 0.0234(16) 0.0235(17) 0.0010(13) -0.0166(15) -0.0007(14)
O5 0.0274(17) 0.0208(16) 0.0314(18) -0.0049(14) -0.0104(15) 0.0085(13)
O49 0.037(2) 0.0264(18) 0.0246(17) -0.0054(14) -0.0135(16) -0.0037(15)
O21 0.0331(19) 0.039(2) 0.0234(18) 0.0031(15) -0.0121(16) 0.0007(16)
O87 0.032(2) 0.048(2) 0.0229(18) 0.0059(16) -0.0071(16) 0.0001(17)
N22 0.0151(17) 0.0252(19) 0.0215(19) 0.0017(15) -0.0119(15) -0.0004(14)
N66 0.0127(16) 0.0262(19) 0.0167(17) 0.0015(14) -0.0069(14) -0.0007(14)
N72 0.032(2) 0.0138(17) 0.0212(18) -0.0031(14) -0.0174(17) 0.0025(15)
N28 0.0235(19) 0.0194(18) 0.0170(18) 0.0016(14) -0.0040(15) -0.0003(15)
N81 0.0227(19) 0.023(2) 0.041(2) -0.0059(17) -0.0232(19) 0.0045(15)
N6 0.0210(18) 0.0127(17) 0.0218(19) -0.0024(14) -0.0063(15) 0.0015(14)
N44 0.0125(17) 0.032(2) 0.0149(17) 0.0001(15) -0.0059(14) 0.0001(15)
N50 0.0265(19) 0.0164(17) 0.0151(17) 0.0017(13) -0.0084(15) -0.0011(14)
N79 0.0144(17) 0.0181(18) 0.035(2) 0.0004(15) -0.0139(16) -0.0002(14)
N38 0.0119(16) 0.0204(18) 0.030(2) -0.0024(15) -0.0085(15) -0.0011(14)
N60 0.0168(17) 0.0214(18) 0.0259(19) 0.0053(15) -0.0148(16) -0.0022(14)
N35 0.0178(18) 0.029(2) 0.036(2) 0.0046(17) -0.0166(18) -0.0014(16)
N13 0.0186(18) 0.0207(18) 0.033(2) 0.0000(16) -0.0182(17) -0.0008(14)
N16 0.0128(16) 0.0197(18) 0.034(2) -0.0043(15) -0.0136(16) 0.0012(14)
N36 0.020(2) 0.037(2) 0.043(3) 0.001(2) -0.021(2) -0.0018(17)
N82 0.0249(19) 0.0164(17) 0.030(2) 0.0003(15) -0.0202(17) 0.0018(14)
N58 0.020(2) 0.041(3) 0.040(3) 0.007(2) -0.0197(19) -0.0024(18)
N88 0.0147(18) 0.028(2) 0.0219(19) 0.0021(15) -0.0090(16) 0.0012(15)
N59 0.0209(19) 0.032(2) 0.038(2) 0.0038(18) -0.0201(19) -0.0014(16)
N15 0.0142(18) 0.030(2) 0.042(2) -0.0078(18) -0.0143(18) 0.0016(15)
N80 0.0206(19) 0.0202(19) 0.040(2) -0.0028(17) -0.0197(18) 0.0016(15)
N14 0.0200(19) 0.023(2) 0.038(2) -0.0022(17) -0.0178(18) -0.0022(15)
N57 0.0197(19) 0.032(2) 0.036(2) 0.0058(18) -0.0152(18) -0.0032(16)
N37 0.0144(18) 0.035(2) 0.042(3) -0.0037(19) -0.0152(18) 0.0011(16)
C26 0.022(2) 0.025(2) 0.017(2) 0.0006(17) -0.0094(18) 0.0039(17)
C34 0.0154(19) 0.017(2) 0.027(2) 0.0012(16) -0.0126(18) -0.0008(15)
C33 0.0113(17) 0.0173(19) 0.0129(18) -0.0017(15) -0.0038(15) 0.0014(14)
C64 0.0179(19) 0.0118(18) 0.020(2) -0.0026(15) -0.0109(17) 0.0005(15)
C42 0.020(2) 0.0147(19) 0.016(2) -0.0011(15) -0.0056(17) -0.0009(15)
C48 0.025(2) 0.020(2) 0.016(2) 0.0004(16) -0.0064(18) -0.0027(17)
C75 0.024(2) 0.0117(18) 0.025(2) -0.0002(16) -0.0144(19) -0.0022(16)
C56 0.0145(19) 0.017(2) 0.024(2) 0.0011(16) -0.0086(17) -0.0003(15)
C8 0.0165(19) 0.0135(18) 0.022(2) -0.0043(15) -0.0102(17) 0.0011(15)
C61 0.0173(19) 0.018(2) 0.017(2) 0.0004(16) -0.0085(17) 0.0009(15)
C54 0.0185(19) 0.0143(19) 0.019(2) -0.0015(15) -0.0109(17) 0.0029(15)
C12 0.0158(19) 0.0141(19) 0.027(2) 0.0020(16) -0.0117(18) -0.0020(15)
C32 0.0165(19) 0.0143(19) 0.018(2) -0.0012(15) -0.0061(16) -0.0001(15)
C78 0.020(2) 0.0124(18) 0.026(2) -0.0029(16) -0.0143(18) 0.0024(15)
C73 0.029(2) 0.016(2) 0.023(2) -0.0044(16) -0.0148(19) 0.0044(17)
C30 0.0122(18) 0.0137(18) 0.0169(19) -0.0010(15) -0.0025(15) -0.0025(14)
C77 0.0127(18) 0.0161(19) 0.0173(19) 0.0011(15) -0.0085(16) -0.0004(14)
C74 0.020(2) 0.0099(18) 0.025(2) 0.0007(15) -0.0141(18) -0.0007(15)
C4 0.020(2) 0.021(2) 0.016(2) 0.0001(16) -0.0067(17) 0.0039(16)
C52 0.018(2) 0.0145(19) 0.020(2) 0.0014(16) -0.0072(17) 0.0001(15)
C11 0.0110(17) 0.0147(18) 0.0183(19) 0.0013(15) -0.0087(16) -0.0019(14)
C7 0.021(2) 0.0133(19) 0.022(2) -0.0026(16) -0.0082(18) 0.0027(16)
C63 0.029(2) 0.020(2) 0.029(2) 0.0042(18) -0.015(2) 0.0037(18)
C20 0.021(2) 0.019(2) 0.025(2) -0.0020(17) -0.0107(18) 0.0003(16)
C76 0.018(2) 0.0129(19) 0.025(2) -0.0025(16) -0.0138(18) 0.0027(15)
C55 0.0136(18) 0.0156(19) 0.018(2) 0.0011(15) -0.0074(16) -0.0003(15)
C17 0.017(2) 0.021(2) 0.024(2) -0.0071(17) -0.0055(18) -0.0017(16)
C9 0.022(2) 0.016(2) 0.022(2) -0.0044(16) -0.0071(18) -0.0010(16)
C39 0.0137(19) 0.020(2) 0.019(2) -0.0034(16) -0.0039(16) -0.0017(15)
C1 0.023(2) 0.032(3) 0.024(2) -0.004(2) -0.0031(19) -0.0050(19)
C29 0.016(2) 0.016(2) 0.022(2) 0.0030(16) -0.0035(17) 0.0005(15)
C51 0.026(2) 0.014(2) 0.020(2) -0.0012(16) -0.0068(18) 0.0036(17)
C10 0.018(2) 0.0125(19) 0.026(2) -0.0015(16) -0.0097(18) 0.0023(15)
C40 0.020(2) 0.026(2) 0.025(2) -0.0070(19) -0.0042(19) 0.0003(18)
C19 0.033(3) 0.033(3) 0.027(3) 0.001(2) -0.005(2) -0.015(2)
C83 0.029(2) 0.020(2) 0.020(2) -0.0054(17) -0.0141(19) 0.0051(18)
C86 0.025(2) 0.018(2) 0.024(2) 0.0002(17) -0.0108(19) 0.0004(17)
C41 0.025(2) 0.018(2) 0.023(2) 0.0003(17) -0.0047(19) -0.0039(17)
C45 0.030(3) 0.032(3) 0.033(3) -0.001(2) -0.019(2) 0.004(2)
C24 0.015(2) 0.037(3) 0.033(3) 0.001(2) -0.005(2) 0.0018(19)
C23 0.019(2) 0.045(3) 0.042(3) -0.003(3) -0.007(2) -0.005(2)
C62 0.032(3) 0.032(3) 0.026(2) -0.007(2) -0.018(2) 0.003(2)
C2 0.016(2) 0.033(3) 0.030(3) -0.004(2) -0.0036(19) 0.0022(19)
C84 0.049(3) 0.040(3) 0.038(3) -0.021(2) -0.026(3) 0.006(3)
C31 0.025(2) 0.021(2) 0.020(2) -0.0038(17) -0.0086(18) -0.0013(17)
C85 0.050(3) 0.026(3) 0.027(3) 0.002(2) -0.017(2) 0.009(2)
C46 0.035(3) 0.031(3) 0.032(3) -0.001(2) -0.020(2) 0.000(2)
C18 0.033(3) 0.045(3) 0.040(3) -0.021(3) -0.014(3) 0.016(2)
C53 0.024(2) 0.016(2) 0.021(2) 0.0022(16) -0.0132(18) -0.0021(16)
O65 0.0218(16) 0.0237(16) 0.0184(15) 0.0003(12) -0.0077(13) 0.0001(12)
C70 0.022(2) 0.018(2) 0.0130(19) 0.0031(15) -0.0064(17) 0.0006(16)
C67 0.054(4) 0.025(3) 0.031(3) 0.002(2) -0.021(3) 0.011(2)
C68 0.034(3) 0.026(2) 0.033(3) -0.002(2) -0.024(2) 0.005(2)
O71 0.0384(19) 0.0212(16) 0.0239(17) -0.0011(13) -0.0177(15) -0.0002(14)
O69 0.0320(18) 0.0165(15) 0.0250(16) 0.0023(12) -0.0181(15) 0.0018(13)

loop_
_atom_type_symbol
_atom_type_description
_atom_type_scat_dispersion_real
_atom_type_scat_dispersion_imag
_atom_type_scat_source
C C 0.0033 0.0016 'International Tables Vol C Tables 4.2.6.8 and 6.1.1.4'
H H 0 0 'International Tables Vol C Tables 4.2.6.8 and 6.1.1.4'
N N 0.0061 0.0033 'International Tables Vol C Tables 4.2.6.8 and 6.1.1.4'
O O 0.0106 0.006 'International Tables Vol C Tables 4.2.6.8 and 6.1.1.4'

loop_
_geom_angle_atom_site_label_1
_geom_angle_atom_site_label_2
_geom_angle_atom_site_label_3
_geom_angle
C4 O3 C2 113.6(3)
C26 O25 C24 115.5(4)
C48 O47 C46 115.3(4)
C20 N22 C11 131.1(4)
C64 N66 C55 131.7(4)
C70 N72 C73 119.4(4)
C70 N72 C75 124.6(4)
C73 N72 C75 114.6(3)
C26 N28 C29 121.9(4)
C26 N28 C31 117.6(4)
C29 N28 C31 113.7(3)
N80 N81 N82 106.8(4)
C4 N6 C9 118.0(4)
C4 N6 C7 124.6(4)
C9 N6 C7 114.7(3)
C42 N44 C33 131.9(4)
C48 N50 C53 122.9(4)
C48 N50 C51 117.4(4)
C53 N50 C51 112.9(3)
C78 N79 N80 105.4(4)
C34 N38 N37 108.8(4)
C34 N38 C39 130.1(4)
N37 N38 C39 121.0(4)
C56 N60 N59 109.3(4)
C56 N60 C61 129.6(4)
N59 N60 C61 121.0(4)
C34 N35 N36 104.2(4)
C12 N13 N14 104.6(4)
C12 N16 N15 107.5(4)
C12 N16 C17 130.0(4)
N15 N16 C17 122.5(4)
N37 N36 N35 112.0(4)
C78 N82 N81 108.2(4)
C78 N82 C83 128.8(4)
N81 N82 C83 123.0(4)
N59 N58 N57 111.5(4)
C86 N88 C77 130.6(4)
N58 N59 N60 105.2(4)
N14 N15 N16 106.5(4)
N81 N80 N79 110.2(4)
N15 N14 N13 110.8(4)
C56 N57 N58 104.8(4)
N36 N37 N38 105.7(4)
O27 C26 O25 123.7(4)
O27 C26 N28 124.7(4)
O25 C26 N28 111.5(4)
N35 C34 N38 109.3(4)
N35 C34 C33 128.4(4)
N38 C34 C33 122.3(4)
N44 C33 C34 107.4(3)
N44 C33 C32 108.6(3)
C34 C33 C32 111.4(3)
N44 C33 C30 108.1(3)
C34 C33 C30 110.8(3)
C32 C33 C30 110.5(3)
O65 C64 N66 122.0(4)
O65 C64 C61 118.7(4)
N66 C64 C61 119.3(4)
O43 C42 N44 122.3(4)
O43 C42 C39 118.0(4)
N44 C42 C39 119.7(4)
O49 C48 O47 122.9(4)
O49 C48 N50 125.0(4)
O47 C48 N50 112.1(4)
N72 C75 C76 110.4(3)
N57 C56 N60 109.2(4)
N57 C56 C55 128.0(4)
N60 C56 C55 122.8(4)
C7 C8 C11 113.9(3)
N60 C61 C63 109.2(4)
N60 C61 C64 108.5(3)
C63 C61 C64 108.3(3)
N60 C61 C62 110.1(4)
C63 C61 C62 111.3(4)
C64 C61 C62 109.4(4)
C53 C54 C55 113.8(3)
N13 C12 N16 110.6(4)
N13 C12 C11 126.5(4)
N16 C12 C11 122.9(4)
C31 C32 C33 112.8(3)
N82 C78 N79 109.3(4)
N82 C78 C77 123.6(4)
N79 C78 C77 127.0(4)
N72 C73 C74 110.9(4)
C29 C30 C33 113.2(3)
N88 C77 C78 108.0(3)
N88 C77 C74 108.8(3)
C78 C77 C74 111.8(3)
N88 C77 C76 108.4(3)
C78 C77 C76 110.3(3)
C74 C77 C76 109.4(3)
C73 C74 C77 112.4(3)
O5 C4 O3 122.9(4)
O5 C4 N6 124.7(4)
O3 C4 N6 112.4(4)
C51 C52 C55 112.4(3)
N22 C11 C12 107.8(3)
N22 C11 C10 109.2(3)
C12 C11 C10 111.3(3)
N22 C11 C8 108.1(3)
C12 C11 C8 110.6(3)
C10 C11 C8 109.8(3)
N6 C7 C8 110.0(3)
O21 C20 N22 121.7(4)
O21 C20 C17 118.4(4)
N22 C20 C17 119.9(4)
C75 C76 C77 113.6(3)
N66 C55 C56 107.2(3)
N66 C55 C52 109.3(3)
C56 C55 C52 111.0(3)
N66 C55 C54 108.0(3)
C56 C55 C54 110.6(3)
C52 C55 C54 110.6(3)
N16 C17 C18 108.6(4)
N16 C17 C19 109.9(4)
C18 C17 C19 112.3(4)
N16 C17 C20 108.4(3)
C18 C17 C20 108.8(4)
C19 C17 C20 108.8(4)
N6 C9 C10 111.3(4)
N38 C39 C41 108.5(4)
N38 C39 C40 109.7(4)
C41 C39 C40 112.4(4)
N38 C39 C42 107.9(3)
C41 C39 C42 108.1(4)
C40 C39 C42 110.0(4)
N28 C29 C30 111.3(3)
N50 C51 C52 110.3(4)
C9 C10 C11 111.8(3)
N82 C83 C84 109.9(4)
N82 C83 C85 109.9(4)
C84 C83 C85 110.6(4)
N82 C83 C86 109.2(4)
C84 C83 C86 108.9(4)
C85 C83 C86 108.3(4)
O87 C86 N88 122.0(4)
O87 C86 C83 118.3(4)
N88 C86 C83 119.6(4)
O25 C24 C23 107.6(4)
O3 C2 C1 108.3(4)
N28 C31 C32 110.4(4)
O47 C46 C45 108.1(4)
N50 C53 C54 110.1(3)
O71 C70 N72 125.0(4)
O71 C70 O69 123.7(4)
N72 C70 O69 111.3(4)
O69 C68 C67 107.9(4)
C70 O69 C68 114.2(3)

loop_
_geom_bond_atom_site_label_1
_geom_bond_atom_site_label_2
_geom_bond_distance
O3 C4 1.353(5)
O3 C2 1.451(5)
O25 C26 1.353(6)
O25 C24 1.453(5)
O43 C42 1.222(5)
O27 C26 1.224(6)
O47 C48 1.355(5)
O47 C46 1.449(6)
O5 C4 1.220(5)
O49 C48 1.232(6)
O21 C20 1.220(6)
O87 C86 1.230(6)
N22 C20 1.352(6)
N22 C11 1.476(5)
N66 C64 1.350(5)
N66 C55 1.470(5)
N72 C70 1.355(6)
N72 C73 1.460(5)
N72 C75 1.465(5)
N28 C26 1.373(6)
N28 C29 1.456(6)
N28 C31 1.470(6)
N81 N80 1.311(6)
N81 N82 1.350(5)
N6 C4 1.364(6)
N6 C9 1.459(5)
N6 C7 1.462(5)
N44 C42 1.342(5)
N44 C33 1.470(5)
N50 C48 1.360(6)
N50 C53 1.464(6)
N50 C51 1.468(5)
N79 C78 1.334(6)
N79 N80 1.362(5)
N38 C34 1.337(6)
N38 N37 1.349(5)
N38 C39 1.475(6)
N60 C56 1.331(6)
N60 N59 1.353(5)
N60 C61 1.473(5)
N35 C34 1.331(6)
N35 N36 1.370(6)
N13 C12 1.332(6)
N13 N14 1.374(5)
N16 C12 1.334(6)
N16 N15 1.364(5)
N16 C17 1.474(6)
N36 N37 1.298(6)
N82 C78 1.330(6)
N82 C83 1.466(6)
N58 N59 1.309(6)
N58 N57 1.370(6)
N88 C86 1.355(6)
N88 C77 1.467(5)
N15 N14 1.316(6)
N57 C56 1.328(6)
C34 C33 1.502(5)
C33 C32 1.544(6)
C33 C30 1.548(5)
C64 O65 1.221(5)
C64 C61 1.533(6)
C42 C39 1.536(6)
C75 C76 1.523(6)
C56 C55 1.504(6)
C8 C7 1.530(6)
C8 C11 1.554(5)
C61 C63 1.530(6)
C61 C62 1.538(6)
C54 C53 1.536(6)
C54 C55 1.553(5)
C12 C11 1.498(5)
C32 C31 1.527(6)
C78 C77 1.501(5)
C73 C74 1.527(6)
C30 C29 1.532(6)
C77 C74 1.543(6)
C77 C76 1.551(5)
C52 C51 1.527(6)
C52 C55 1.545(6)
C11 C10 1.547(6)
C20 C17 1.541(6)
C17 C18 1.529(6)
C17 C19 1.528(7)
C9 C10 1.526(6)
C39 C41 1.522(6)
C39 C40 1.524(6)
C1 C2 1.492(7)
C83 C84 1.528(6)
C83 C85 1.542(6)
C83 C86 1.545(6)
C45 C46 1.509(7)
C24 C23 1.509(8)
C70 O71 1.208(5)
C70 O69 1.368(5)
C67 C68 1.512(7)
C68 O69 1.447(5)

loop_
_geom_torsion_atom_site_label_1
_geom_torsion_atom_site_label_2
_geom_torsion_atom_site_label_3
_geom_torsion_atom_site_label_4
_geom_torsion
C34 N35 N36 N37 1.3(6)
N80 N81 N82 C78 0.7(5)
N80 N81 N82 C83 -178.5(4)
N57 N58 N59 N60 0.2(6)
C56 N60 N59 N58 -0.7(5)
C61 N60 N59 N58 177.6(4)
C12 N16 N15 N14 0.9(5)
C17 N16 N15 N14 180.0(4)
N82 N81 N80 N79 -0.8(5)
C78 N79 N80 N81 0.6(5)
N16 N15 N14 N13 -1.2(5)
C12 N13 N14 N15 1.0(5)
N59 N58 N57 C56 0.3(6)
N35 N36 N37 N38 -1.5(6)
C34 N38 N37 N36 1.0(5)
C39 N38 N37 N36 -176.7(4)
C24 O25 C26 O27 -2.6(6)
C24 O25 C26 N28 -179.5(4)
C29 N28 C26 O27 164.3(4)
C31 N28 C26 O27 15.0(7)
C29 N28 C26 O25 -18.9(6)
C31 N28 C26 O25 -168.1(4)
N36 N35 C34 N38 -0.7(5)
N36 N35 C34 C33 -178.4(4)
N37 N38 C34 N35 -0.2(5)
C39 N38 C34 N35 177.3(4)
N37 N38 C34 C33 177.7(4)
C39 N38 C34 C33 -4.8(7)
C42 N44 C33 C34 2.4(6)
C42 N44 C33 C32 -118.1(5)
C42 N44 C33 C30 122.0(5)
N35 C34 C33 N44 175.5(4)
N38 C34 C33 N44 -1.9(6)
N35 C34 C33 C32 -65.7(6)
N38 C34 C33 C32 116.9(4)
N35 C34 C33 C30 57.7(6)
N38 C34 C33 C30 -119.7(4)
C55 N66 C64 O65 179.5(4)
C55 N66 C64 C61 -2.2(7)
C33 N44 C42 O43 -178.4(4)
C33 N44 C42 C39 3.2(7)
C46 O47 C48 O49 0.5(6)
C46 O47 C48 N50 178.5(4)
C53 N50 C48 O49 -161.5(4)
C51 N50 C48 O49 -12.4(7)
C53 N50 C48 O47 20.5(6)
C51 N50 C48 O47 169.6(4)
C70 N72 C75 C76 -110.2(5)
C73 N72 C75 C76 56.3(5)
N58 N57 C56 N60 -0.8(5)
N58 N57 C56 C55 179.7(4)
N59 N60 C56 N57 0.9(5)
C61 N60 C56 N57 -177.2(4)
N59 N60 C56 C55 -179.5(4)
C61 N60 C56 C55 2.4(7)
C56 N60 C61 C63 108.5(5)
N59 N60 C61 C63 -69.4(5)
C56 N60 C61 C64 -9.4(6)
N59 N60 C61 C64 172.7(4)
C56 N60 C61 C62 -129.1(5)
N59 N60 C61 C62 53.0(5)
O65 C64 C61 N60 -172.8(4)
N66 C64 C61 N60 8.8(5)
O65 C64 C61 C63 68.7(5)
N66 C64 C61 C63 -109.7(4)
O65 C64 C61 C62 -52.8(5)
N66 C64 C61 C62 128.9(4)
N14 N13 C12 N16 -0.4(5)
N14 N13 C12 C11 -179.4(4)
N15 N16 C12 N13 -0.3(5)
C17 N16 C12 N13 -179.3(4)
N15 N16 C12 C11 178.8(4)
C17 N16 C12 C11 -0.2(7)
N44 C33 C32 C31 -167.2(3)
C34 C33 C32 C31 74.7(4)
C30 C33 C32 C31 -48.9(5)
N81 N82 C78 N79 -0.4(5)
C83 N82 C78 N79 178.8(4)
N81 N82 C78 C77 177.4(4)
C83 N82 C78 C77 -3.5(7)
N80 N79 C78 N82 -0.1(5)
N80 N79 C78 C77 -177.8(4)
C70 N72 C73 C74 109.7(4)
C75 N72 C73 C74 -57.6(5)
N44 C33 C30 C29 165.9(3)
C34 C33 C30 C29 -76.7(4)
C32 C33 C30 C29 47.2(5)
C86 N88 C77 C78 0.0(6)
C86 N88 C77 C74 -121.6(5)
C86 N88 C77 C76 119.5(5)
N82 C78 C77 N88 1.0(5)
N79 C78 C77 N88 178.4(4)
N82 C78 C77 C74 120.7(4)
N79 C78 C77 C74 -61.9(5)
N82 C78 C77 C76 -117.3(4)
N79 C78 C77 C76 60.0(5)
N72 C73 C74 C77 54.2(5)
N88 C77 C74 C73 -168.7(3)
C78 C77 C74 C73 72.1(4)
C76 C77 C74 C73 -50.4(4)
C2 O3 C4 O5 -2.2(6)
C2 O3 C4 N6 -178.9(4)
C9 N6 C4 O5 7.2(7)
C7 N6 C4 O5 167.9(4)
C9 N6 C4 O3 -176.2(4)
C7 N6 C4 O3 -15.4(6)
C20 N22 C11 C12 0.0(6)
C20 N22 C11 C10 -121.0(5)
C20 N22 C11 C8 119.6(5)
N13 C12 C11 N22 179.0(4)
N16 C12 C11 N22 0.0(5)
N13 C12 C11 C10 -61.3(5)
N16 C12 C11 C10 119.7(4)
N13 C12 C11 C8 61.1(6)
N16 C12 C11 C8 -117.9(4)
C7 C8 C11 N22 168.4(3)
C7 C8 C11 C12 -73.9(4)
C7 C8 C11 C10 49.3(4)
C4 N6 C7 C8 -105.1(5)
C9 N6 C7 C8 56.2(5)
C11 C8 C7 N6 -51.6(5)
C11 N22 C20 O21 -179.3(4)
C11 N22 C20 C17 0.1(7)
N72 C75 C76 C77 -52.4(5)
N88 C77 C76 C75 168.7(3)
C78 C77 C76 C75 -73.2(4)
C74 C77 C76 C75 50.1(4)
C64 N66 C55 C56 -5.1(6)
C64 N66 C55 C52 115.3(5)
C64 N66 C55 C54 -124.3(5)
N57 C56 C55 N66 -175.5(4)
N60 C56 C55 N66 5.0(6)
N57 C56 C55 C52 65.2(6)
N60 C56 C55 C52 -114.3(5)
N57 C56 C55 C54 -57.9(6)
N60 C56 C55 C54 122.6(4)
C51 C52 C55 N66 166.7(3)
C51 C52 C55 C56 -75.2(4)
C51 C52 C55 C54 47.9(5)
C53 C54 C55 N66 -166.0(3)
C53 C54 C55 C56 77.0(4)
C53 C54 C55 C52 -46.5(5)
C12 N16 C17 C18 118.4(5)
N15 N16 C17 C18 -60.5(5)
C12 N16 C17 C19 -118.5(5)
N15 N16 C17 C19 62.7(5)
C12 N16 C17 C20 0.3(6)
N15 N16 C17 C20 -178.6(4)
O21 C20 C17 N16 179.2(4)
N22 C20 C17 N16 -0.2(6)
O21 C20 C17 C18 61.3(6)
N22 C20 C17 C18 -118.1(5)
O21 C20 C17 C19 -61.4(5)
N22 C20 C17 C19 119.2(5)
C4 N6 C9 C10 104.1(4)
C7 N6 C9 C10 -58.5(5)
C34 N38 C39 C41 -107.1(5)
N37 N38 C39 C41 70.0(5)
C34 N38 C39 C40 129.6(5)
N37 N38 C39 C40 -53.2(5)
C34 N38 C39 C42 9.7(6)
N37 N38 C39 C42 -173.1(4)
O43 C42 C39 N38 173.2(4)
N44 C42 C39 N38 -8.3(5)
O43 C42 C39 C41 -69.6(5)
N44 C42 C39 C41 108.8(5)
O43 C42 C39 C40 53.5(5)
N44 C42 C39 C40 -128.0(4)
C26 N28 C29 C30 -92.8(5)
C31 N28 C29 C30 57.5(5)
C33 C30 C29 N28 -51.4(5)
C48 N50 C51 C52 -90.2(5)
C53 N50 C51 C52 61.9(5)
C55 C52 C51 N50 -55.4(5)
N6 C9 C10 C11 54.3(5)
N22 C11 C10 C9 -168.1(3)
C12 C11 C10 C9 73.1(4)
C8 C11 C10 C9 -49.7(4)
C78 N82 C83 C84 123.5(5)
N81 N82 C83 C84 -57.5(5)
C78 N82 C83 C85 -114.6(5)
N81 N82 C83 C85 64.4(5)
C78 N82 C83 C86 4.1(6)
N81 N82 C83 C86 -176.9(4)
C77 N88 C86 O87 -179.0(4)
C77 N88 C86 C83 1.1(7)
N82 C83 C86 O87 177.3(4)
C84 C83 C86 O87 57.3(6)
C85 C83 C86 O87 -63.0(5)
N82 C83 C86 N88 -2.7(6)
C84 C83 C86 N88 -122.7(5)
C85 C83 C86 N88 117.0(5)
C26 O25 C24 C23 170.1(4)
C4 O3 C2 C1 176.0(4)
C26 N28 C31 C32 92.7(5)
C29 N28 C31 C32 -59.0(5)
C33 C32 C31 N28 54.3(5)
C48 O47 C46 C45 -172.4(4)
C48 N50 C53 C54 90.9(5)
C51 N50 C53 C54 -59.5(5)
C55 C54 C53 N50 51.6(5)
C73 N72 C70 O71 4.9(7)
C75 N72 C70 O71 170.8(4)
C73 N72 C70 O69 -176.8(4)
C75 N72 C70 O69 -10.9(6)
O71 C70 O69 C68 -3.3(6)
N72 C70 O69 C68 178.5(4)
C67 C68 O69 C70 174.6(4)
